data_4130855
loop_
_publ_author_name
'Xie, Weilong'
'Yoon, Jung Hee'
'Chang, Sukbok'

_publ_section_title
;
 (NHC)Cu-Catalyzed Mild C-H Amidation of (Hetero)arenes with Deprotectable
 Carbamates: Scope and Mechanistic Studies.
;
_journal_issue 38
_journal_name_full 'Journal of the American Chemical Society'
_journal_page_first 12605
_journal_page_last 12614
_journal_paper_doi 10.1021/jacs.6b07486
_journal_volume 138
_journal_year 2016
_chemical_formula_sum 'C32 H42 Br Cu N3 O0.5 S'
_chemical_formula_weight 652.19
_space_group_crystal_system orthorhombic
_space_group_IT_number 60
_space_group_name_Hall '-P 2n 2ab'
_space_group_name_H-M_alt 'P b c n'
_atom_sites_solution_hydrogens geom
_atom_sites_solution_primary direct
_atom_sites_solution_secondary difmap
_audit_creation_method SHELXL-2013
_cell_angle_alpha 90
_cell_angle_beta 90
_cell_angle_gamma 90
_cell_formula_units_Z 8
_cell_length_a 16.3196(6)
_cell_length_b 19.5049(7)
_cell_length_c 20.4967(8)
_cell_measurement_reflns_used 9298
_cell_measurement_temperature 120(2)
_cell_measurement_theta_max 27.545
_cell_measurement_theta_min 2.884
_cell_volume 6524.3(4)
_computing_cell_refinement 'Bruker SMART APEXll'
_computing_data_collection 'Bruker SMART APEXll'
_computing_data_reduction 'Bruker SAINT'
_computing_molecular_graphics 'SHELXL-2013 (Sheldrick, 2013)'
_computing_publication_material 'SHELXL-2013 (Sheldrick, 2013)'
_computing_structure_refinement 'SHELXL-2013 (Sheldrick, 2013)'
_computing_structure_solution SHELXTL
_diffrn_ambient_temperature 120(2)
_diffrn_measured_fraction_theta_full 0.998
_diffrn_measured_fraction_theta_max 0.997
_diffrn_measurement_device_type 'CCD area detector'
_diffrn_measurement_method 'omega phi scan'
_diffrn_radiation_monochromator graphite
_diffrn_radiation_type MoK\a
_diffrn_radiation_wavelength 0.71073
_diffrn_reflns_av_R_equivalents 0.0454
_diffrn_reflns_av_unetI/netI 0.0110
_diffrn_reflns_Laue_measured_fraction_full 0.998
_diffrn_reflns_Laue_measured_fraction_max 0.997
_diffrn_reflns_limit_h_max 21
_diffrn_reflns_limit_h_min -21
_diffrn_reflns_limit_k_max 25
_diffrn_reflns_limit_k_min -25
_diffrn_reflns_limit_l_max 26
_diffrn_reflns_limit_l_min -26
_diffrn_reflns_number 223783
_diffrn_reflns_point_group_measured_fraction_full 0.998
_diffrn_reflns_point_group_measured_fraction_max 0.997
_diffrn_reflns_theta_full 25.242
_diffrn_reflns_theta_max 27.590
_diffrn_reflns_theta_min 2.883
_diffrn_source 'fine-focus sealed tube'
_exptl_absorpt_coefficient_mu 1.984
_exptl_absorpt_correction_T_max 0.7456
_exptl_absorpt_correction_T_min 0.6249
_exptl_absorpt_correction_type multi-scan
_exptl_absorpt_process_details SADABS
_exptl_crystal_colour colourless
_exptl_crystal_density_diffrn 1.328
_exptl_crystal_description Block
_exptl_crystal_F_000 2712
_exptl_crystal_size_max 0.370
_exptl_crystal_size_mid 0.350
_exptl_crystal_size_min 0.250
_refine_diff_density_max 1.553
_refine_diff_density_min -1.302
_refine_diff_density_rms 0.079
_refine_ls_extinction_method none
_refine_ls_goodness_of_fit_ref 1.026
_refine_ls_hydrogen_treatment constr
_refine_ls_matrix_type full
_refine_ls_number_parameters 352
_refine_ls_number_reflns 7555
_refine_ls_number_restraints 0
_refine_ls_restrained_S_all 1.026
_refine_ls_R_factor_all 0.0507
_refine_ls_R_factor_gt 0.0428
_refine_ls_shift/su_max 0.003
_refine_ls_shift/su_mean 0.000
_refine_ls_structure_factor_coef Fsqd
_refine_ls_weighting_details 'w=1/[\s^2^(Fo^2^)+(0.0557P)^2^+12.1028P] where P=(Fo^2^+2Fc^2^)/3'
_refine_ls_weighting_scheme calc
_refine_ls_wR_factor_gt 0.1093
_refine_ls_wR_factor_ref 0.1176
_reflns_Friedel_coverage 0.000
_reflns_number_gt 6586
_reflns_number_total 7555
_reflns_threshold_expression 'I > 2\s(I)'
_cod_data_source_file ja6b07486_si_008.cif
_cod_data_source_block pbcn_a
_cod_depositor_comments
;
The following automatic conversions were performed:

data item '_exptl_absorpt_correction_type' value 'MULTI-SCAN' was
changed to 'multi-scan' in accordance with the
/home/saulius/struct/COD-crude-data/automatic-downloads/DataCite-retrospective/ACS/depositions/lib/dictionaries/cif_core.dic
dictionary named 'cif_core.dic' version 2.4.2 last updated on
2011-04-26.

Automatic conversion script
Id: cif_fix_values 6909 2019-04-08 15:41:33Z antanas 

2021-12-16
Z value and formula fixed to values more according to usual
chemical conventions.                 miguel
;
_cod_original_formula_sum 'C64 H84 Br2 Cu2 N6 O S2'
_cod_original_formula_weight 1304.39
_cod_original_formula_units_Z 4
_cod_database_code 4130855
_shelx_space_group_comment
;
The symmetry employed for this shelxl refinement is uniquely defined
by the following loop, which should always be used as a source of
symmetry information in preference to the above space-group names.
They are only intended as comments.
;
_shelx_estimated_absorpt_t_min 0.527
_shelx_estimated_absorpt_t_max 0.637
_shelxl_version_number 2013-4

loop_
_space_group_symop_operation_xyz
'x, y, z'
'-x+1/2, -y+1/2, z+1/2'
'-x, y, -z+1/2'
'x+1/2, -y+1/2, -z'
'-x, -y, -z'
'x-1/2, y-1/2, -z-1/2'
'x, -y, z-1/2'
'-x-1/2, y-1/2, z'

loop_
_atom_site_label
_atom_site_type_symbol
_atom_site_fract_x
_atom_site_fract_y
_atom_site_fract_z
_atom_site_U_iso_or_equiv
_atom_site_adp_type
_atom_site_occupancy
_atom_site_site_symmetry_order
_atom_site_calc_flag
_atom_site_refinement_flags_posn
_atom_site_refinement_flags_adp
_atom_site_refinement_flags_occupancy
Cu1 Cu 0.70854(2) 0.27765(2) 0.47268(2) 0.02411(9) Uani 1 1 d . . .
N1 N 0.75471(12) 0.20691(10) 0.34829(9) 0.0220(4) Uani 1 1 d . . .
N2 N 0.63111(11) 0.19095(10) 0.37812(9) 0.0200(4) Uani 1 1 d . . .
N3 N 0.69625(14) 0.37497(13) 0.65685(11) 0.0339(5) Uani 1 1 d . . .
S1 S 0.66716(5) 0.41687(3) 0.54175(3) 0.03338(15) Uani 1 1 d . . .
Br1 Br 0.64241(2) 0.51138(2) 0.66379(2) 0.05348(12) Uani 1 1 d . . .
C1 C 0.70137(13) 0.22265(11) 0.39660(11) 0.0208(4) Uani 1 1 d . . .
C2 C 0.64071(14) 0.15583(12) 0.31994(11) 0.0231(4) Uani 1 1 d . . .
H2 H 0.6003 0.1296 0.2978 0.028 Uiso 1 1 calc R U .
C3 C 0.71877(14) 0.16614(12) 0.30091(11) 0.0241(5) Uani 1 1 d . . .
H3 H 0.7442 0.1489 0.2626 0.029 Uiso 1 1 calc R U .
C4 C 0.83947(14) 0.22723(13) 0.34814(12) 0.0246(5) Uani 1 1 d . . .
C5 C 0.85953(15) 0.29252(14) 0.32588(12) 0.0274(5) Uani 1 1 d . . .
C6 C 0.94228(17) 0.30988(16) 0.32530(14) 0.0362(6) Uani 1 1 d . . .
H6 H 0.9584 0.3539 0.3102 0.043 Uiso 1 1 calc R U .
C7 C 1.00123(16) 0.26431(17) 0.34616(15) 0.0408(7) Uani 1 1 d . . .
H7 H 1.0573 0.2774 0.3455 0.049 Uiso 1 1 calc R U .
C8 C 0.97972(16) 0.20001(17) 0.36799(15) 0.0393(6) Uani 1 1 d . . .
H8 H 1.0212 0.1691 0.3819 0.047 Uiso 1 1 calc R U .
C9 C 0.89769(15) 0.17969(14) 0.36995(13) 0.0309(5) Uani 1 1 d . . .
C10 C 0.79521(16) 0.34283(14) 0.30153(13) 0.0315(5) Uani 1 1 d . . .
H10 H 0.7404 0.3207 0.3070 0.038 Uiso 1 1 calc R U .
C11 C 0.8072(2) 0.35681(17) 0.22882(14) 0.0407(6) Uani 1 1 d . . .
H11A H 0.8616 0.3768 0.2217 0.061 Uiso 1 1 calc R U .
H11B H 0.7651 0.3889 0.2137 0.061 Uiso 1 1 calc R U .
H11C H 0.8027 0.3137 0.2045 0.061 Uiso 1 1 calc R U .
C12 C 0.7949(3) 0.4083(2) 0.34117(18) 0.0570(9) Uani 1 1 d . . .
H12A H 0.8479 0.4314 0.3366 0.085 Uiso 1 1 calc R U .
H12B H 0.7853 0.3973 0.3872 0.085 Uiso 1 1 calc R U .
H12C H 0.7512 0.4386 0.3254 0.085 Uiso 1 1 calc R U .
C13 C 0.87442(18) 0.10950(15) 0.39590(17) 0.0398(6) Uani 1 1 d . . .
H13 H 0.8135 0.1052 0.3928 0.048 Uiso 1 1 calc R U .
C14 C 0.8976(4) 0.1025(2) 0.4672(2) 0.0939(19) Uani 1 1 d . . .
H14A H 0.8779 0.0584 0.4838 0.141 Uiso 1 1 calc R U .
H14B H 0.8725 0.1399 0.4922 0.141 Uiso 1 1 calc R U .
H14C H 0.9573 0.1048 0.4716 0.141 Uiso 1 1 calc R U .
C15 C 0.9117(3) 0.0525(2) 0.3555(3) 0.0957(19) Uani 1 1 d . . .
H15A H 0.8946 0.0575 0.3099 0.144 Uiso 1 1 calc R U .
H15B H 0.8929 0.0081 0.3722 0.144 Uiso 1 1 calc R U .
H15C H 0.9715 0.0549 0.3583 0.144 Uiso 1 1 calc R U .
C16 C 0.55976(13) 0.18700(12) 0.41966(11) 0.0213(4) Uani 1 1 d . . .
C17 C 0.56251(15) 0.14128(13) 0.47225(11) 0.0251(5) Uani 1 1 d . . .
C18 C 0.49307(16) 0.13768(14) 0.51158(13) 0.0312(5) Uani 1 1 d . . .
H18 H 0.4928 0.1077 0.5481 0.037 Uiso 1 1 calc R U .
C19 C 0.42466(16) 0.17698(15) 0.49845(13) 0.0340(6) Uani 1 1 d . . .
H19 H 0.3777 0.1733 0.5256 0.041 Uiso 1 1 calc R U .
C20 C 0.42414(15) 0.22164(14) 0.44602(13) 0.0297(5) Uani 1 1 d . . .
H20 H 0.3765 0.2483 0.4376 0.036 Uiso 1 1 calc R U .
C21 C 0.49197(14) 0.22838(12) 0.40526(12) 0.0236(4) Uani 1 1 d . . .
C22 C 0.49360(15) 0.27954(13) 0.34946(12) 0.0273(5) Uani 1 1 d . . .
H22 H 0.5274 0.2592 0.3136 0.033 Uiso 1 1 calc R U .
C23 C 0.40879(17) 0.29499(16) 0.32162(14) 0.0358(6) Uani 1 1 d . . .
H23A H 0.3824 0.2521 0.3084 0.054 Uiso 1 1 calc R U .
H23B H 0.4142 0.3252 0.2836 0.054 Uiso 1 1 calc R U .
H23C H 0.3753 0.3177 0.3550 0.054 Uiso 1 1 calc R U .
C24 C 0.53509(18) 0.34630(14) 0.37078(16) 0.0390(6) Uani 1 1 d . . .
H24A H 0.5033 0.3674 0.4061 0.058 Uiso 1 1 calc R U .
H24B H 0.5378 0.3779 0.3337 0.058 Uiso 1 1 calc R U .
H24C H 0.5907 0.3364 0.3862 0.058 Uiso 1 1 calc R U .
C25 C 0.6160(2) 0.02078(15) 0.48193(16) 0.0416(7) Uani 1 1 d . . .
H25A H 0.5749 0.0087 0.5149 0.062 Uiso 1 1 calc R U .
H25B H 0.6657 -0.0064 0.4891 0.062 Uiso 1 1 calc R U .
H25C H 0.5942 0.0111 0.4383 0.062 Uiso 1 1 calc R U .
C26 C 0.6711(2) 0.11343(18) 0.55497(16) 0.0462(7) Uani 1 1 d . . .
H26A H 0.6847 0.1623 0.5574 0.069 Uiso 1 1 calc R U .
H26B H 0.7207 0.0862 0.5625 0.069 Uiso 1 1 calc R U .
H26C H 0.6302 0.1023 0.5883 0.069 Uiso 1 1 calc R U .
C27 C 0.63653(16) 0.09694(14) 0.48731(13) 0.0300(5) Uani 1 1 d . . .
H27 H 0.6799 0.1076 0.4543 0.036 Uiso 1 1 calc R U .
C28 C 0.70189(14) 0.33349(13) 0.54817(12) 0.0252(5) Uani 1 1 d . . .
C29 C 0.71269(16) 0.32260(14) 0.61317(13) 0.0315(5) Uani 1 1 d . . .
H29 H 0.7314 0.2794 0.6285 0.038 Uiso 1 1 calc R U .
C30 C 0.67185(15) 0.42785(13) 0.62478(12) 0.0290(5) Uani 1 1 d . . .
C32 C 0.5971(3) 0.0607(2) 0.1635(2) 0.0631(10) Uani 1 1 d . . .
H32A H 0.5639 0.0972 0.1441 0.095 Uiso 1 1 calc R U .
H32B H 0.6189 0.0311 0.1289 0.095 Uiso 1 1 calc R U .
H32C H 0.6426 0.0810 0.1880 0.095 Uiso 1 1 calc R U .
O1 O 0.5000 0.05640(13) 0.2500 0.0338(6) Uani 1 2 d S T P
C31 C 0.5480(4) 0.0212(3) 0.2063(3) 0.0854(14) Uiso 1 1 d . . .
H31A H 0.5116 -0.0081 0.1794 0.102 Uiso 1 1 calc R U .
H31B H 0.5845 -0.0097 0.2312 0.102 Uiso 1 1 calc R U .

loop_
_atom_site_aniso_label
_atom_site_aniso_U_11
_atom_site_aniso_U_22
_atom_site_aniso_U_33
_atom_site_aniso_U_23
_atom_site_aniso_U_13
_atom_site_aniso_U_12
Cu1 0.01982(15) 0.03024(16) 0.02226(15) -0.00724(11) -0.00003(10) -0.00207(11)
N1 0.0166(9) 0.0288(10) 0.0207(9) -0.0026(7) 0.0007(7) 0.0004(7)
N2 0.0161(8) 0.0244(9) 0.0195(9) -0.0026(7) 0.0006(7) 0.0000(7)
N3 0.0324(11) 0.0453(13) 0.0241(10) -0.0056(9) -0.0034(9) -0.0001(10)
S1 0.0432(4) 0.0291(3) 0.0279(3) 0.0017(2) -0.0017(3) 0.0010(3)
Br1 0.0536(2) 0.04005(18) 0.0668(2) -0.02650(15) 0.00941(16) -0.00430(14)
C1 0.0160(10) 0.0254(11) 0.0209(10) -0.0008(8) -0.0001(8) -0.0006(8)
C2 0.0209(10) 0.0278(11) 0.0207(10) -0.0054(9) -0.0017(8) -0.0006(8)
C3 0.0218(10) 0.0300(11) 0.0206(10) -0.0055(9) 0.0004(8) 0.0016(9)
C4 0.0159(10) 0.0337(12) 0.0241(11) -0.0031(9) 0.0027(8) -0.0014(9)
C5 0.0236(11) 0.0354(13) 0.0231(11) 0.0004(10) 0.0022(9) -0.0015(9)
C6 0.0276(13) 0.0447(15) 0.0363(14) 0.0076(12) 0.0039(11) -0.0099(11)
C7 0.0168(11) 0.0607(19) 0.0450(16) 0.0039(14) 0.0027(11) -0.0060(12)
C8 0.0192(12) 0.0505(17) 0.0482(16) 0.0022(13) -0.0024(11) 0.0047(11)
C9 0.0210(11) 0.0374(13) 0.0342(13) -0.0025(11) -0.0001(10) 0.0023(10)
C10 0.0286(12) 0.0346(13) 0.0313(13) 0.0037(10) 0.0021(10) 0.0003(10)
C11 0.0454(16) 0.0464(16) 0.0305(13) 0.0070(12) -0.0026(12) 0.0016(13)
C12 0.073(2) 0.052(2) 0.0459(19) -0.0107(15) -0.0030(17) 0.0192(18)
C13 0.0290(13) 0.0316(13) 0.0587(18) 0.0016(13) -0.0059(13) 0.0032(11)
C14 0.148(5) 0.060(3) 0.074(3) 0.033(2) -0.037(3) -0.043(3)
C15 0.085(3) 0.042(2) 0.161(6) -0.029(3) 0.032(3) 0.005(2)
C16 0.0165(10) 0.0258(11) 0.0216(10) -0.0029(8) 0.0012(8) -0.0029(8)
C17 0.0219(11) 0.0291(11) 0.0244(11) -0.0024(9) 0.0002(9) -0.0013(9)
C18 0.0303(13) 0.0348(13) 0.0285(12) 0.0048(10) 0.0062(10) -0.0012(10)
C19 0.0250(12) 0.0449(15) 0.0320(13) 0.0013(11) 0.0107(10) 0.0000(11)
C20 0.0203(11) 0.0355(13) 0.0333(13) 0.0002(10) 0.0045(10) 0.0050(9)
C21 0.0194(10) 0.0269(11) 0.0246(11) -0.0022(9) 0.0005(8) 0.0015(8)
C22 0.0243(11) 0.0311(12) 0.0263(11) 0.0018(9) 0.0017(9) 0.0053(9)
C23 0.0307(13) 0.0426(15) 0.0339(13) 0.0029(12) -0.0043(11) 0.0068(11)
C24 0.0366(14) 0.0329(14) 0.0475(16) 0.0073(12) -0.0020(12) -0.0028(11)
C25 0.0440(16) 0.0346(14) 0.0461(16) -0.0035(12) -0.0067(13) 0.0101(12)
C26 0.0474(18) 0.0487(18) 0.0426(16) 0.0003(14) -0.0180(14) 0.0049(14)
C27 0.0269(12) 0.0347(13) 0.0283(12) 0.0056(10) 0.0000(10) 0.0041(10)
C28 0.0208(10) 0.0279(11) 0.0268(11) -0.0029(9) 0.0004(9) -0.0026(9)
C29 0.0326(13) 0.0336(13) 0.0284(12) 0.0002(10) -0.0027(10) 0.0042(10)
C30 0.0261(12) 0.0321(12) 0.0288(12) -0.0103(10) 0.0023(9) -0.0041(10)
C32 0.056(2) 0.067(2) 0.066(2) -0.030(2) 0.0092(18) 0.0007(19)
O1 0.0328(13) 0.0262(12) 0.0425(15) 0.000 -0.0078(11) 0.000

loop_
_atom_type_symbol
_atom_type_description
_atom_type_scat_dispersion_real
_atom_type_scat_dispersion_imag
_atom_type_scat_source
C C 0.0033 0.0016 'International Tables Vol C Tables 4.2.6.8 and 6.1.1.4'
H H 0.0000 0.0000 'International Tables Vol C Tables 4.2.6.8 and 6.1.1.4'
N N 0.0061 0.0033 'International Tables Vol C Tables 4.2.6.8 and 6.1.1.4'
S S 0.1246 0.1234 'International Tables Vol C Tables 4.2.6.8 and 6.1.1.4'
Cu Cu 0.3201 1.2651 'International Tables Vol C Tables 4.2.6.8 and 6.1.1.4'
Br Br -0.2901 2.4595 'International Tables Vol C Tables 4.2.6.8 and 6.1.1.4'
O O 0.0106 0.0060 'International Tables Vol C Tables 4.2.6.8 and 6.1.1.4'

loop_
_geom_angle_atom_site_label_1
_geom_angle_atom_site_label_2
_geom_angle_atom_site_label_3
_geom_angle
_geom_angle_site_symmetry_1
C28 Cu1 C1 173.15(10) .
C1 N1 C3 111.76(19) .
C1 N1 C4 123.87(19) .
C3 N1 C4 124.30(19) .
C1 N2 C2 111.74(18) .
C1 N2 C16 122.75(18) .
C2 N2 C16 124.93(18) .
C30 N3 C29 108.7(2) .
C30 S1 C28 91.57(12) .
N1 C1 N2 103.65(19) .
N1 C1 Cu1 133.64(17) .
N2 C1 Cu1 122.65(16) .
C3 C2 N2 106.41(19) .
C3 C2 H2 126.8 .
N2 C2 H2 126.8 .
C2 C3 N1 106.4(2) .
C2 C3 H3 126.8 .
N1 C3 H3 126.8 .
C5 C4 C9 123.4(2) .
C5 C4 N1 118.6(2) .
C9 C4 N1 118.0(2) .
C4 C5 C6 117.0(2) .
C4 C5 C10 122.4(2) .
C6 C5 C10 120.6(2) .
C7 C6 C5 121.2(3) .
C7 C6 H6 119.4 .
C5 C6 H6 119.4 .
C8 C7 C6 120.7(3) .
C8 C7 H7 119.7 .
C6 C7 H7 119.7 .
C7 C8 C9 120.8(3) .
C7 C8 H8 119.6 .
C9 C8 H8 119.6 .
C8 C9 C4 116.9(3) .
C8 C9 C13 120.4(2) .
C4 C9 C13 122.6(2) .
C12 C10 C5 111.8(2) .
C12 C10 C11 111.9(3) .
C5 C10 C11 110.3(2) .
C12 C10 H10 107.5 .
C5 C10 H10 107.5 .
C11 C10 H10 107.5 .
C10 C11 H11A 109.5 .
C10 C11 H11B 109.5 .
H11A C11 H11B 109.5 .
C10 C11 H11C 109.5 .
H11A C11 H11C 109.5 .
H11B C11 H11C 109.5 .
C10 C12 H12A 109.5 .
C10 C12 H12B 109.5 .
H12A C12 H12B 109.5 .
C10 C12 H12C 109.5 .
H12A C12 H12C 109.5 .
H12B C12 H12C 109.5 .
C15 C13 C14 111.1(4) .
C15 C13 C9 111.8(3) .
C14 C13 C9 110.9(3) .
C15 C13 H13 107.6 .
C14 C13 H13 107.6 .
C9 C13 H13 107.6 .
C13 C14 H14A 109.5 .
C13 C14 H14B 109.5 .
H14A C14 H14B 109.5 .
C13 C14 H14C 109.5 .
H14A C14 H14C 109.5 .
H14B C14 H14C 109.5 .
C13 C15 H15A 109.5 .
C13 C15 H15B 109.5 .
H15A C15 H15B 109.5 .
C13 C15 H15C 109.5 .
H15A C15 H15C 109.5 .
H15B C15 H15C 109.5 .
C17 C16 C21 123.7(2) .
C17 C16 N2 117.5(2) .
C21 C16 N2 118.8(2) .
C18 C17 C16 116.9(2) .
C18 C17 C27 120.1(2) .
C16 C17 C27 123.0(2) .
C19 C18 C17 121.1(2) .
C19 C18 H18 119.4 .
C17 C18 H18 119.4 .
C18 C19 C20 120.4(2) .
C18 C19 H19 119.8 .
C20 C19 H19 119.8 .
C19 C20 C21 121.4(2) .
C19 C20 H20 119.3 .
C21 C20 H20 119.3 .
C20 C21 C16 116.5(2) .
C20 C21 C22 121.9(2) .
C16 C21 C22 121.6(2) .
C21 C22 C23 113.3(2) .
C21 C22 C24 110.6(2) .
C23 C22 C24 109.9(2) .
C21 C22 H22 107.6 .
C23 C22 H22 107.6 .
C24 C22 H22 107.6 .
C22 C23 H23A 109.5 .
C22 C23 H23B 109.5 .
H23A C23 H23B 109.5 .
C22 C23 H23C 109.5 .
H23A C23 H23C 109.5 .
H23B C23 H23C 109.5 .
C22 C24 H24A 109.5 .
C22 C24 H24B 109.5 .
H24A C24 H24B 109.5 .
C22 C24 H24C 109.5 .
H24A C24 H24C 109.5 .
H24B C24 H24C 109.5 .
C27 C25 H25A 109.5 .
C27 C25 H25B 109.5 .
H25A C25 H25B 109.5 .
C27 C25 H25C 109.5 .
H25A C25 H25C 109.5 .
H25B C25 H25C 109.5 .
C27 C26 H26A 109.5 .
C27 C26 H26B 109.5 .
H26A C26 H26B 109.5 .
C27 C26 H26C 109.5 .
H26A C26 H26C 109.5 .
H26B C26 H26C 109.5 .
C17 C27 C25 111.4(2) .
C17 C27 C26 111.0(2) .
C25 C27 C26 110.5(2) .
C17 C27 H27 107.9 .
C25 C27 H27 107.9 .
C26 C27 H27 107.9 .
C29 C28 S1 105.32(19) .
C29 C28 Cu1 134.6(2) .
S1 C28 Cu1 119.85(14) .
C28 C29 N3 119.5(2) .
C28 C29 H29 120.2 .
N3 C29 H29 120.2 .
N3 C30 S1 114.85(19) .
N3 C30 Br1 123.88(19) .
S1 C30 Br1 121.27(16) .
C31 C32 H32A 109.5 .
C31 C32 H32B 109.5 .
H32A C32 H32B 109.5 .
C31 C32 H32C 109.5 .
H32A C32 H32C 109.5 .
H32B C32 H32C 109.5 .
C31 O1 C31 120.1(5) 3_655
O1 C31 C32 117.1(4) .
O1 C31 H31A 108.0 .
C32 C31 H31A 108.0 .
O1 C31 H31B 108.0 .
C32 C31 H31B 108.0 .
H31A C31 H31B 107.3 .

loop_
_geom_bond_atom_site_label_1
_geom_bond_atom_site_label_2
_geom_bond_distance
_geom_bond_site_symmetry_2
Cu1 C28 1.895(2) .
Cu1 C1 1.897(2) .
N1 C1 1.354(3) .
N1 C3 1.385(3) .
N1 C4 1.439(3) .
N2 C1 1.357(3) .
N2 C2 1.384(3) .
N2 C16 1.445(3) .
N3 C30 1.286(4) .
N3 C29 1.385(3) .
S1 C30 1.717(3) .
S1 C28 1.727(3) .
Br1 C30 1.877(3) .
C2 C3 1.347(3) .
C2 H2 0.9500 .
C3 H3 0.9500 .
C4 C5 1.392(4) .
C4 C9 1.401(4) .
C5 C6 1.392(3) .
C5 C10 1.521(4) .
C6 C7 1.378(4) .
C6 H6 0.9500 .
C7 C8 1.377(4) .
C7 H7 0.9500 .
C8 C9 1.397(4) .
C8 H8 0.9500 .
C9 C13 1.517(4) .
C10 C12 1.513(4) .
C10 C11 1.528(4) .
C10 H10 1.0000 .
C11 H11A 0.9800 .
C11 H11B 0.9800 .
C11 H11C 0.9800 .
C12 H12A 0.9800 .
C12 H12B 0.9800 .
C12 H12C 0.9800 .
C13 C15 1.514(5) .
C13 C14 1.515(5) .
C13 H13 1.0000 .
C14 H14A 0.9800 .
C14 H14B 0.9800 .
C14 H14C 0.9800 .
C15 H15A 0.9800 .
C15 H15B 0.9800 .
C15 H15C 0.9800 .
C16 C17 1.400(3) .
C16 C21 1.401(3) .
C17 C18 1.393(3) .
C17 C27 1.517(3) .
C18 C19 1.381(4) .
C18 H18 0.9500 .
C19 C20 1.383(4) .
C19 H19 0.9500 .
C20 C21 1.393(3) .
C20 H20 0.9500 .
C21 C22 1.518(3) .
C22 C23 1.527(4) .
C22 C24 1.531(4) .
C22 H22 1.0000 .
C23 H23A 0.9800 .
C23 H23B 0.9800 .
C23 H23C 0.9800 .
C24 H24A 0.9800 .
C24 H24B 0.9800 .
C24 H24C 0.9800 .
C25 C27 1.527(4) .
C25 H25A 0.9800 .
C25 H25B 0.9800 .
C25 H25C 0.9800 .
C26 C27 1.532(4) .
C26 H26A 0.9800 .
C26 H26B 0.9800 .
C26 H26C 0.9800 .
C27 H27 1.0000 .
C28 C29 1.360(4) .
C29 H29 0.9500 .
C32 C31 1.415(7) .
C32 H32A 0.9800 .
C32 H32B 0.9800 .
C32 H32C 0.9800 .
O1 C31 1.374(6) 3_655
O1 C31 1.374(6) .
C31 H31A 0.9900 .
C31 H31B 0.9900 .

loop_
_geom_hbond_atom_site_label_D
_geom_hbond_atom_site_label_H
_geom_hbond_atom_site_label_A
_geom_hbond_distance_DH
_geom_hbond_distance_HA
_geom_hbond_distance_DA
_geom_hbond_angle_DHA
_geom_hbond_site_symmetry_A
C3 H3 N3 0.95 2.42 3.359(3) 169.7 2_654
C2 H2 O1 0.95 2.38 3.330(3) 174.8 .
C3 H3 N3 0.95 2.42 3.359(3) 169.7 2_654
C2 H2 O1 0.95 2.38 3.330(3) 174.8 .
C3 H3 N3 0.95 2.42 3.359(3) 169.7 2_654
C2 H2 O1 0.95 2.38 3.330(3) 174.8 .
C3 H3 N3 0.95 2.42 3.359(3) 169.7 2_654
C2 H2 O1 0.95 2.38 3.330(3) 174.8 .
C3 H3 N3 0.95 2.42 3.359(3) 169.7 2_654
C3 H3 N3 0.95 2.42 3.359(3) 169.7 2_654
C2 H2 O1 0.95 2.38 3.330(3) 174.8 .
C3 H3 N3 0.95 2.42 3.359(3) 169.7 2_654
C2 H2 O1 0.95 2.38 3.330(3) 174.8 .
C3 H3 N3 0.95 2.42 3.359(3) 169.7 2_654

loop_
_geom_torsion_atom_site_label_1
_geom_torsion_atom_site_label_2
_geom_torsion_atom_site_label_3
_geom_torsion_atom_site_label_4
_geom_torsion
_geom_torsion_site_symmetry_1
C3 N1 C1 N2 -0.2(3) .
C4 N1 C1 N2 -177.2(2) .
C3 N1 C1 Cu1 -177.30(19) .
C4 N1 C1 Cu1 5.7(4) .
C2 N2 C1 N1 0.5(3) .
C16 N2 C1 N1 172.2(2) .
C2 N2 C1 Cu1 177.97(16) .
C16 N2 C1 Cu1 -10.3(3) .
C1 N2 C2 C3 -0.6(3) .
C16 N2 C2 C3 -172.1(2) .
N2 C2 C3 N1 0.4(3) .
C1 N1 C3 C2 -0.1(3) .
C4 N1 C3 C2 176.9(2) .
C1 N1 C4 C5 -83.4(3) .
C3 N1 C4 C5 99.9(3) .
C1 N1 C4 C9 97.2(3) .
C3 N1 C4 C9 -79.5(3) .
C9 C4 C5 C6 0.5(4) .
N1 C4 C5 C6 -178.8(2) .
C9 C4 C5 C10 179.1(2) .
N1 C4 C5 C10 -0.3(3) .
C4 C5 C6 C7 -0.3(4) .
C10 C5 C6 C7 -178.9(3) .
C5 C6 C7 C8 0.3(5) .
C6 C7 C8 C9 -0.5(5) .
C7 C8 C9 C4 0.7(4) .
C7 C8 C9 C13 -178.2(3) .
C5 C4 C9 C8 -0.8(4) .
N1 C4 C9 C8 178.6(2) .
C5 C4 C9 C13 178.2(3) .
N1 C4 C9 C13 -2.5(4) .
C4 C5 C10 C12 120.4(3) .
C6 C5 C10 C12 -61.1(4) .
C4 C5 C10 C11 -114.4(3) .
C6 C5 C10 C11 64.1(3) .
C8 C9 C13 C15 -61.7(4) .
C4 C9 C13 C15 119.4(4) .
C8 C9 C13 C14 63.0(4) .
C4 C9 C13 C14 -115.9(4) .
C1 N2 C16 C17 -74.3(3) .
C2 N2 C16 C17 96.3(3) .
C1 N2 C16 C21 106.0(3) .
C2 N2 C16 C21 -83.4(3) .
C21 C16 C17 C18 0.1(4) .
N2 C16 C17 C18 -179.5(2) .
C21 C16 C17 C27 -179.8(2) .
N2 C16 C17 C27 0.5(3) .
C16 C17 C18 C19 0.7(4) .
C27 C17 C18 C19 -179.3(2) .
C17 C18 C19 C20 -0.8(4) .
C18 C19 C20 C21 -0.1(4) .
C19 C20 C21 C16 0.9(4) .
C19 C20 C21 C22 -177.1(2) .
C17 C16 C21 C20 -0.9(3) .
N2 C16 C21 C20 178.7(2) .
C17 C16 C21 C22 177.1(2) .
N2 C16 C21 C22 -3.2(3) .
C20 C21 C22 C23 -28.4(3) .
C16 C21 C22 C23 153.6(2) .
C20 C21 C22 C24 95.4(3) .
C16 C21 C22 C24 -82.5(3) .
C18 C17 C27 C25 62.7(3) .
C16 C17 C27 C25 -117.3(3) .
C18 C17 C27 C26 -60.9(3) .
C16 C17 C27 C26 119.1(3) .
C30 S1 C28 C29 0.55(19) .
C30 S1 C28 Cu1 175.82(15) .
S1 C28 C29 N3 -0.5(3) .
Cu1 C28 C29 N3 -174.8(2) .
C30 N3 C29 C28 0.2(3) .
C29 N3 C30 S1 0.3(3) .
C29 N3 C30 Br1 179.96(18) .
C28 S1 C30 N3 -0.5(2) .
C28 S1 C30 Br1 179.81(16) .
C31 O1 C31 C32 -178.7(6) 3_655
